data_7112810
loop_
_publ_author_name
'Kitchen, Jonathan A.'
'White, Nicholas G.'
'Gandolfi, Claudio'
'Albrecht, Martin'
'Jameson, Guy N. L.'
'Tallon, Jeffery L.'
'Brooker, Sally'

_publ_section_title
;
 Room-temperature spin crossover and Langmuir-Blodgett film formation of
 an iron(II) triazole complex featuring a long alkyl chain substituent:
 the tail that wags the dog.
;
_journal_issue 35
_journal_name_full 'Chemical communications (Cambridge, England)'
_journal_page_first 6464
_journal_page_last 6466
_journal_paper_doi 10.1039/c0cc01008a
_journal_volume 46
_journal_year 2010
_chemical_formula_sum 'C28 H41 N5'
_chemical_formula_weight 447.66
_chemical_name_systematic
;
?
;
_space_group_IT_number 15
_symmetry_cell_setting monoclinic
_symmetry_space_group_name_Hall '-C 2yc'
_symmetry_space_group_name_H-M 'C 1 2/c 1'
_atom_sites_solution_hydrogens geom
_atom_sites_solution_primary direct
_atom_sites_solution_secondary difmap
_audit_creation_method SHELXL-97
_cell_angle_alpha 90.00
_cell_angle_beta 105.188(4)
_cell_angle_gamma 90.00
_cell_formula_units_Z 8
_cell_length_a 65.021(8)
_cell_length_b 4.6519(4)
_cell_length_c 17.505(2)
_cell_measurement_reflns_used 3201
_cell_measurement_temperature 90(2)
_cell_measurement_theta_max 23.702
_cell_measurement_theta_min 2.327
_cell_volume 5109.8(10)
_computing_structure_refinement 'SHELXL-97 (Sheldrick, 1997)'
_computing_structure_solution 'SHELXS-97 (Sheldrick, 1990)'
_diffrn_ambient_temperature 90(2)
_diffrn_measured_fraction_theta_full 0.995
_diffrn_measured_fraction_theta_max 0.995
_diffrn_measurement_device_type 'Bruker Kappa Apex II area detector'
_diffrn_measurement_method '\f and \w scans'
_diffrn_radiation_monochromator graphite
_diffrn_radiation_source 'fine-focus sealed tube'
_diffrn_radiation_type MoK\a
_diffrn_radiation_wavelength 0.71073
_diffrn_reflns_av_R_equivalents 0.0704
_diffrn_reflns_av_sigmaI/netI 0.0617
_diffrn_reflns_limit_h_max 80
_diffrn_reflns_limit_h_min -80
_diffrn_reflns_limit_k_max 5
_diffrn_reflns_limit_k_min -5
_diffrn_reflns_limit_l_max 21
_diffrn_reflns_limit_l_min -21
_diffrn_reflns_number 31132
_diffrn_reflns_theta_full 26.40
_diffrn_reflns_theta_max 26.40
_diffrn_reflns_theta_min 0.65
_exptl_absorpt_coefficient_mu 0.070
_exptl_absorpt_correction_T_max 0.9869
_exptl_absorpt_correction_T_min 0.8467
_exptl_absorpt_correction_type multi-scan
_exptl_absorpt_process_details 'SCALE(Bruker, 2004)'
_exptl_crystal_colour Colourless
_exptl_crystal_density_diffrn 1.164
_exptl_crystal_density_method 'not measured'
_exptl_crystal_description Block
_exptl_crystal_F_000 1952
_exptl_crystal_size_max 0.50
_exptl_crystal_size_mid 0.21
_exptl_crystal_size_min 0.19
_refine_diff_density_max 0.545
_refine_diff_density_min -0.446
_refine_diff_density_rms 0.156
_refine_ls_extinction_coef 0.0061(6)
_refine_ls_extinction_expression Fc^*^=kFc[1+0.001xFc^2^\l^3^/sin(2\q)]^-1/4^
_refine_ls_extinction_method SHELXL
_refine_ls_goodness_of_fit_ref 1.144
_refine_ls_hydrogen_treatment constr
_refine_ls_matrix_type full
_refine_ls_number_parameters 300
_refine_ls_number_reflns 5212
_refine_ls_number_restraints 0
_refine_ls_restrained_S_all 1.144
_refine_ls_R_factor_all 0.1199
_refine_ls_R_factor_gt 0.0767
_refine_ls_shift/su_max 0.000
_refine_ls_shift/su_mean 0.000
_refine_ls_structure_factor_coef Fsqd
_refine_ls_weighting_details 'calc w=1/[\s^2^(Fo^2^)+(0.0890P)^2^+1.9809P] where P=(Fo^2^+2Fc^2^)/3'
_refine_ls_weighting_scheme calc
_refine_ls_wR_factor_gt 0.1682
_refine_ls_wR_factor_ref 0.2012
_reflns_number_gt 3566
_reflns_number_total 5212
_reflns_threshold_expression >2sigma(I)
_cod_data_source_file c0cc01008a.txt
_cod_data_source_block jakc16dpt
_cod_depositor_comments
;
The following automatic conversions were performed:

'_symmetry_cell_setting' value 'Monoclinic' changed to 'monoclinic'
according to
/usr/data/users/saulius/automatic-downloads/retrospective/RSC/lib/dictionaries/cif_core.dic
dictionary named 'cif_core.dic' version 2.4.2 from 2011-04-26.

Automatic conversion script
Id: cif_fix_values 2281 2013-09-26 08:29:07Z andrius 
;
_cod_original_sg_symbol_H-M C2/c
_cod_database_code 7112810

loop_
_symmetry_equiv_pos_as_xyz
'x, y, z'
'-x, y, -z+1/2'
'x+1/2, y+1/2, z'
'-x+1/2, y+1/2, -z+1/2'
'-x, -y, -z'
'x, -y, z-1/2'
'-x+1/2, -y+1/2, -z'
'x+1/2, -y+1/2, z-1/2'

loop_
_atom_site_label
_atom_site_type_symbol
_atom_site_fract_x
_atom_site_fract_y
_atom_site_fract_z
_atom_site_U_iso_or_equiv
_atom_site_adp_type
_atom_site_occupancy
_atom_site_symmetry_multiplicity
_atom_site_calc_flag
_atom_site_refinement_flags
N1 N 0.20429(3) 0.5341(4) 0.30819(12) 0.0263(5) Uani 1 1 d .
N2 N 0.21580(3) 0.6435(4) 0.51965(12) 0.0295(5) Uani 1 1 d .
N3 N 0.20437(3) 0.8040(4) 0.56009(12) 0.0299(5) Uani 1 1 d .
N4 N 0.15803(3) 1.2449(4) 0.47445(12) 0.0316(5) Uani 1 1 d .
N5 N 0.19090(3) 0.8788(4) 0.43207(11) 0.0219(5) Uani 1 1 d .
C1 C 0.21264(4) 0.3878(5) 0.25729(15) 0.0279(6) Uani 1 1 d .
H1 H 0.2046 0.3785 0.2036 0.033 Uiso 1 1 calc R
C2 C 0.23209(4) 0.2501(5) 0.27761(16) 0.0322(6) Uani 1 1 d .
H2 H 0.2369 0.1421 0.2395 0.039 Uiso 1 1 calc R
C3 C 0.24447(4) 0.2729(6) 0.35470(17) 0.0375(7) Uani 1 1 d .
H3 H 0.2581 0.1838 0.3706 0.045 Uiso 1 1 calc R
C4 C 0.23663(4) 0.4275(5) 0.40775(16) 0.0315(6) Uani 1 1 d .
H4 H 0.2449 0.4509 0.4608 0.038 Uiso 1 1 calc R
C5 C 0.21639(4) 0.5498(5) 0.38329(14) 0.0236(6) Uani 1 1 d .
C6 C 0.20763(4) 0.6909(5) 0.44324(14) 0.0226(5) Uani 1 1 d .
C7 C 0.18956(4) 0.9435(5) 0.50717(14) 0.0245(6) Uani 1 1 d .
C8 C 0.17446(4) 1.1416(5) 0.53035(14) 0.0247(6) Uani 1 1 d .
C9 C 0.17812(4) 1.2139(5) 0.61003(15) 0.0315(6) Uani 1 1 d .
H9 H 0.1900 1.1361 0.6484 0.038 Uiso 1 1 calc R
C10 C 0.16428(4) 1.4001(6) 0.63216(16) 0.0342(7) Uani 1 1 d .
H10 H 0.1664 1.4523 0.6861 0.041 Uiso 1 1 calc R
C11 C 0.14733(4) 1.5098(5) 0.57504(16) 0.0322(6) Uani 1 1 d .
H11 H 0.1376 1.6399 0.5886 0.039 Uiso 1 1 calc R
C12 C 0.14490(4) 1.4262(5) 0.49807(16) 0.0336(6) Uani 1 1 d .
H12 H 0.1331 1.5016 0.4589 0.040 Uiso 1 1 calc R
C13 C 0.17748(4) 0.9918(5) 0.35701(14) 0.0235(6) Uani 1 1 d .
H13A H 0.1854 0.9800 0.3160 0.028 Uiso 1 1 calc R
H13B H 0.1743 1.1968 0.3640 0.028 Uiso 1 1 calc R
C14 C 0.15665(4) 0.8275(5) 0.32894(14) 0.0251(6) Uani 1 1 d .
H14A H 0.1503 0.8002 0.3740 0.030 Uiso 1 1 calc R
H14B H 0.1596 0.6351 0.3099 0.030 Uiso 1 1 calc R
C15 C 0.14083(4) 0.9862(5) 0.26242(15) 0.0275(6) Uani 1 1 d .
H15A H 0.1365 1.1672 0.2837 0.033 Uiso 1 1 calc R
H15B H 0.1480 1.0374 0.2208 0.033 Uiso 1 1 calc R
C16 C 0.12099(4) 0.8108(6) 0.22538(14) 0.0285(6) Uani 1 1 d .
H16A H 0.1147 0.7424 0.2678 0.034 Uiso 1 1 calc R
H16B H 0.1252 0.6398 0.1993 0.034 Uiso 1 1 calc R
C17 C 0.10414(4) 0.9781(6) 0.16483(15) 0.0344(7) Uani 1 1 d .
H17A H 0.0988 1.1363 0.1924 0.041 Uiso 1 1 calc R
H17B H 0.1109 1.0659 0.1261 0.041 Uiso 1 1 calc R
C18 C 0.08524(4) 0.7998(6) 0.12021(15) 0.0368(7) Uani 1 1 d .
H18A H 0.0791 0.6994 0.1589 0.044 Uiso 1 1 calc R
H18B H 0.0903 0.6516 0.0889 0.044 Uiso 1 1 calc R
C19 C 0.06781(4) 0.9764(7) 0.06484(15) 0.0411(7) Uani 1 1 d .
H19A H 0.0623 1.1175 0.0969 0.049 Uiso 1 1 calc R
H19B H 0.0743 1.0859 0.0284 0.049 Uiso 1 1 calc R
C20 C 0.04929(4) 0.8045(7) 0.01603(16) 0.0447(8) Uani 1 1 d .
H20A H 0.0432 0.6883 0.0522 0.054 Uiso 1 1 calc R
H20B H 0.0547 0.6698 -0.0180 0.054 Uiso 1 1 calc R
C21 C 0.03163(4) 0.9847(8) -0.03605(16) 0.0478(8) Uani 1 1 d .
H21A H 0.0261 1.1167 -0.0018 0.057 Uiso 1 1 calc R
H21B H 0.0378 1.1041 -0.0713 0.057 Uiso 1 1 calc R
C22 C 0.01319(4) 0.8157(8) -0.08647(16) 0.0531(9) Uani 1 1 d .
H22A H 0.0070 0.6953 -0.0513 0.064 Uiso 1 1 calc R
H22B H 0.0187 0.6849 -0.1211 0.064 Uiso 1 1 calc R
C23 C -0.00444(4) 0.9983(8) -0.13781(16) 0.0549(10) Uani 1 1 d .
H23A H -0.0098 1.1300 -0.1031 0.066 Uiso 1 1 calc R
H23B H 0.0017 1.1180 -0.1730 0.066 Uiso 1 1 calc R
C24 C -0.02303(4) 0.8320(9) -0.18826(16) 0.0570(10) Uani 1 1 d .
H24A H -0.0294 0.7144 -0.1531 0.068 Uiso 1 1 calc R
H24B H -0.0176 0.6986 -0.2226 0.068 Uiso 1 1 calc R
C25 C -0.04046(4) 1.0170(9) -0.24024(16) 0.0567(10) Uani 1 1 d .
H25A H -0.0456 1.1528 -0.2059 0.068 Uiso 1 1 calc R
H25B H -0.0341 1.1323 -0.2759 0.068 Uiso 1 1 calc R
C26 C -0.05936(4) 0.8536(8) -0.29009(17) 0.0568(10) Uani 1 1 d .
H26A H -0.0658 0.7402 -0.2545 0.068 Uiso 1 1 calc R
H26B H -0.0542 0.7164 -0.3241 0.068 Uiso 1 1 calc R
C27 C -0.07646(4) 1.0410(8) -0.34222(17) 0.0549(9) Uani 1 1 d .
H27A H -0.0813 1.1827 -0.3084 0.066 Uiso 1 1 calc R
H27B H -0.0701 1.1493 -0.3792 0.066 Uiso 1 1 calc R
C28 C -0.09564(5) 0.8761(8) -0.38982(18) 0.0597(10) Uani 1 1 d .
H28A H -0.0910 0.7338 -0.4232 0.072 Uiso 1 1 calc R
H28B H -0.1057 1.0098 -0.4234 0.072 Uiso 1 1 calc R
H28C H -0.1026 0.7778 -0.3537 0.072 Uiso 1 1 calc R

loop_
_atom_site_aniso_label
_atom_site_aniso_U_11
_atom_site_aniso_U_22
_atom_site_aniso_U_33
_atom_site_aniso_U_23
_atom_site_aniso_U_13
_atom_site_aniso_U_12
N1 0.0212(11) 0.0252(11) 0.0295(12) 0.0018(9) 0.0010(9) 0.0002(9)
N2 0.0237(11) 0.0297(11) 0.0311(13) 0.0051(9) 0.0003(9) 0.0008(9)
N3 0.0257(12) 0.0314(11) 0.0282(12) 0.0030(9) -0.0010(10) -0.0007(10)
N4 0.0347(13) 0.0278(11) 0.0314(12) 0.0065(9) 0.0067(10) 0.0067(10)
N5 0.0188(10) 0.0177(10) 0.0255(12) 0.0026(8) -0.0007(8) -0.0006(8)
C1 0.0222(13) 0.0283(13) 0.0310(15) -0.0009(11) 0.0033(11) 0.0003(11)
C2 0.0272(14) 0.0273(13) 0.0422(17) 0.0034(11) 0.0094(12) -0.0001(11)
C3 0.0230(14) 0.0350(15) 0.0517(18) 0.0089(13) 0.0049(13) 0.0087(12)
C4 0.0218(13) 0.0313(13) 0.0358(15) 0.0060(11) -0.0024(11) 0.0024(11)
C5 0.0197(13) 0.0152(11) 0.0323(14) 0.0057(10) 0.0003(10) -0.0027(9)
C6 0.0169(12) 0.0186(11) 0.0267(13) 0.0053(10) -0.0043(10) -0.0020(10)
C7 0.0225(13) 0.0214(12) 0.0250(14) 0.0036(10) -0.0020(10) -0.0070(10)
C8 0.0248(13) 0.0194(12) 0.0280(14) 0.0017(10) 0.0034(11) -0.0059(10)
C9 0.0272(14) 0.0346(14) 0.0304(15) 0.0005(11) 0.0033(11) -0.0075(12)
C10 0.0323(15) 0.0409(15) 0.0299(15) -0.0049(12) 0.0092(12) -0.0122(13)
C11 0.0347(16) 0.0272(13) 0.0392(16) -0.0030(11) 0.0179(13) -0.0058(12)
C12 0.0355(16) 0.0287(14) 0.0363(16) 0.0051(11) 0.0091(12) 0.0042(12)
C13 0.0234(13) 0.0205(11) 0.0235(13) 0.0067(10) 0.0009(10) 0.0037(10)
C14 0.0214(13) 0.0273(13) 0.0244(13) 0.0060(10) 0.0021(10) 0.0027(10)
C15 0.0226(13) 0.0307(13) 0.0270(14) 0.0068(11) 0.0025(11) 0.0085(11)
C16 0.0226(13) 0.0398(14) 0.0211(13) 0.0048(11) 0.0021(10) 0.0074(11)
C17 0.0244(14) 0.0485(16) 0.0268(14) 0.0085(12) 0.0004(11) 0.0084(12)
C18 0.0220(14) 0.0622(18) 0.0230(14) 0.0068(13) 0.0002(11) 0.0126(13)
C19 0.0279(15) 0.069(2) 0.0225(14) 0.0041(13) 0.0004(12) 0.0196(14)
C20 0.0229(14) 0.086(2) 0.0221(14) 0.0036(14) 0.0004(11) 0.0144(15)
C21 0.0224(15) 0.097(2) 0.0213(15) 0.0055(15) 0.0003(12) 0.0204(15)
C22 0.0236(15) 0.110(3) 0.0228(15) 0.0024(16) 0.0011(12) 0.0188(17)
C23 0.0250(16) 0.115(3) 0.0227(15) 0.0039(17) 0.0032(12) 0.0225(17)
C24 0.0265(16) 0.123(3) 0.0192(15) 0.0049(16) 0.0015(12) 0.0239(18)
C25 0.0242(16) 0.121(3) 0.0213(15) 0.0037(16) 0.0000(12) 0.0260(17)
C26 0.0259(16) 0.115(3) 0.0263(16) 0.0052(17) 0.0013(13) 0.0196(18)
C27 0.0231(15) 0.111(3) 0.0254(16) 0.0016(16) -0.0034(12) 0.0226(17)
C28 0.0290(16) 0.111(3) 0.0330(17) 0.0049(18) -0.0023(13) 0.0184(18)

loop_
_atom_type_symbol
_atom_type_description
_atom_type_scat_dispersion_real
_atom_type_scat_dispersion_imag
_atom_type_scat_source
C C 0.0033 0.0016 'International Tables Vol C Tables 4.2.6.8 and 6.1.1.4'
H H 0.0000 0.0000 'International Tables Vol C Tables 4.2.6.8 and 6.1.1.4'
N N 0.0061 0.0033 'International Tables Vol C Tables 4.2.6.8 and 6.1.1.4'

loop_
_geom_angle_atom_site_label_1
_geom_angle_atom_site_label_2
_geom_angle_atom_site_label_3
_geom_angle
C1 N1 C5 116.2(2)
C6 N2 N3 107.60(19)
C7 N3 N2 107.4(2)
C8 N4 C12 116.9(2)
C6 N5 C7 104.51(19)
C6 N5 C13 128.2(2)
C7 N5 C13 127.3(2)
N1 C1 C2 124.5(2)
N1 C1 H1 117.7
C2 C1 H1 117.7
C1 C2 C3 118.5(2)
C1 C2 H2 120.8
C3 C2 H2 120.8
C4 C3 C2 118.4(2)
C4 C3 H3 120.8
C2 C3 H3 120.8
C3 C4 C5 119.6(2)
C3 C4 H4 120.2
C5 C4 H4 120.2
N1 C5 C4 122.8(2)
N1 C5 C6 118.9(2)
C4 C5 C6 118.3(2)
N2 C6 N5 110.2(2)
N2 C6 C5 121.2(2)
N5 C6 C5 128.6(2)
N3 C7 N5 110.3(2)
N3 C7 C8 122.0(2)
N5 C7 C8 127.8(2)
N4 C8 C9 122.8(2)
N4 C8 C7 119.0(2)
C9 C8 C7 118.3(2)
C10 C9 C8 118.8(2)
C10 C9 H9 120.6
C8 C9 H9 120.6
C9 C10 C11 119.1(2)
C9 C10 H10 120.4
C11 C10 H10 120.4
C12 C11 C10 118.2(3)
C12 C11 H11 120.9
C10 C11 H11 120.9
N4 C12 C11 124.3(2)
N4 C12 H12 117.9
C11 C12 H12 117.9
N5 C13 C14 112.26(18)
N5 C13 H13A 109.2
C14 C13 H13A 109.2
N5 C13 H13B 109.2
C14 C13 H13B 109.2
H13A C13 H13B 107.9
C13 C14 C15 111.61(19)
C13 C14 H14A 109.3
C15 C14 H14A 109.3
C13 C14 H14B 109.3
C15 C14 H14B 109.3
H14A C14 H14B 108.0
C16 C15 C14 113.1(2)
C16 C15 H15A 109.0
C14 C15 H15A 109.0
C16 C15 H15B 109.0
C14 C15 H15B 109.0
H15A C15 H15B 107.8
C15 C16 C17 113.4(2)
C15 C16 H16A 108.9
C17 C16 H16A 108.9
C15 C16 H16B 108.9
C17 C16 H16B 108.9
H16A C16 H16B 107.7
C18 C17 C16 114.6(2)
C18 C17 H17A 108.6
C16 C17 H17A 108.6
C18 C17 H17B 108.6
C16 C17 H17B 108.6
H17A C17 H17B 107.6
C17 C18 C19 113.5(2)
C17 C18 H18A 108.9
C19 C18 H18A 108.9
C17 C18 H18B 108.9
C19 C18 H18B 108.9
H18A C18 H18B 107.7
C20 C19 C18 115.1(3)
C20 C19 H19A 108.5
C18 C19 H19A 108.5
C20 C19 H19B 108.5
C18 C19 H19B 108.5
H19A C19 H19B 107.5
C19 C20 C21 114.4(3)
C19 C20 H20A 108.7
C21 C20 H20A 108.7
C19 C20 H20B 108.7
C21 C20 H20B 108.7
H20A C20 H20B 107.6
C22 C21 C20 115.1(3)
C22 C21 H21A 108.5
C20 C21 H21A 108.5
C22 C21 H21B 108.5
C20 C21 H21B 108.5
H21A C21 H21B 107.5
C21 C22 C23 114.6(3)
C21 C22 H22A 108.6
C23 C22 H22A 108.6
C21 C22 H22B 108.6
C23 C22 H22B 108.6
H22A C22 H22B 107.6
C24 C23 C22 115.1(3)
C24 C23 H23A 108.5
C22 C23 H23A 108.5
C24 C23 H23B 108.5
C22 C23 H23B 108.5
H23A C23 H23B 107.5
C23 C24 C25 114.6(3)
C23 C24 H24A 108.6
C25 C24 H24A 108.6
C23 C24 H24B 108.6
C25 C24 H24B 108.6
H24A C24 H24B 107.6
C26 C25 C24 115.2(3)
C26 C25 H25A 108.5
C24 C25 H25A 108.5
C26 C25 H25B 108.5
C24 C25 H25B 108.5
H25A C25 H25B 107.5
C25 C26 C27 114.5(3)
C25 C26 H26A 108.6
C27 C26 H26A 108.6
C25 C26 H26B 108.6
C27 C26 H26B 108.6
H26A C26 H26B 107.6
C28 C27 C26 114.1(3)
C28 C27 H27A 108.7
C26 C27 H27A 108.7
C28 C27 H27B 108.7
C26 C27 H27B 108.7
H27A C27 H27B 107.6
C27 C28 H28A 109.5
C27 C28 H28B 109.5
H28A C28 H28B 109.5
C27 C28 H28C 109.5
H28A C28 H28C 109.5
H28B C28 H28C 109.5

loop_
_geom_bond_atom_site_label_1
_geom_bond_atom_site_label_2
_geom_bond_distance
N1 C1 1.344(3)
N1 C5 1.346(3)
N2 C6 1.322(3)
N2 N3 1.374(3)
N3 C7 1.319(3)
N4 C8 1.335(3)
N4 C12 1.340(3)
N5 C6 1.369(3)
N5 C7 1.373(3)
N5 C13 1.471(3)
C1 C2 1.379(3)
C1 H1 0.9500
C2 C3 1.382(4)
C2 H2 0.9500
C3 C4 1.374(4)
C3 H3 0.9500
C4 C5 1.394(3)
C4 H4 0.9500
C5 C6 1.473(3)
C7 C8 1.479(3)
C8 C9 1.393(4)
C9 C10 1.376(4)
C9 H9 0.9500
C10 C11 1.378(4)
C10 H10 0.9500
C11 C12 1.371(4)
C11 H11 0.9500
C12 H12 0.9500
C13 C14 1.521(3)
C13 H13A 0.9900
C13 H13B 0.9900
C14 C15 1.527(3)
C14 H14A 0.9900
C14 H14B 0.9900
C15 C16 1.521(3)
C15 H15A 0.9900
C15 H15B 0.9900
C16 C17 1.523(3)
C16 H16A 0.9900
C16 H16B 0.9900
C17 C18 1.518(4)
C17 H17A 0.9900
C17 H17B 0.9900
C18 C19 1.524(3)
C18 H18A 0.9900
C18 H18B 0.9900
C19 C20 1.510(4)
C19 H19A 0.9900
C19 H19B 0.9900
C20 C21 1.518(4)
C20 H20A 0.9900
C20 H20B 0.9900
C21 C22 1.510(4)
C21 H21A 0.9900
C21 H21B 0.9900
C22 C23 1.518(4)
C22 H22A 0.9900
C22 H22B 0.9900
C23 C24 1.510(4)
C23 H23A 0.9900
C23 H23B 0.9900
C24 C25 1.521(4)
C24 H24A 0.9900
C24 H24B 0.9900
C25 C26 1.512(4)
C25 H25A 0.9900
C25 H25B 0.9900
C26 C27 1.516(4)
C26 H26A 0.9900
C26 H26B 0.9900
C27 C28 1.515(4)
C27 H27A 0.9900
C27 H27B 0.9900
C28 H28A 0.9800
C28 H28B 0.9800
C28 H28C 0.9800

loop_
_geom_torsion_atom_site_label_1
_geom_torsion_atom_site_label_2
_geom_torsion_atom_site_label_3
_geom_torsion_atom_site_label_4
_geom_torsion
C6 N2 N3 C7 0.2(2)
C5 N1 C1 C2 1.8(3)
N1 C1 C2 C3 -3.0(4)
C1 C2 C3 C4 1.1(4)
C2 C3 C4 C5 1.6(4)
C1 N1 C5 C4 1.2(3)
C1 N1 C5 C6 -176.1(2)
C3 C4 C5 N1 -2.9(4)
C3 C4 C5 C6 174.4(2)
N3 N2 C6 N5 -0.3(2)
N3 N2 C6 C5 179.9(2)
C7 N5 C6 N2 0.3(2)
C13 N5 C6 N2 179.4(2)
C7 N5 C6 C5 -179.9(2)
C13 N5 C6 C5 -0.9(4)
N1 C5 C6 N2 160.6(2)
C4 C5 C6 N2 -16.8(3)
N1 C5 C6 N5 -19.2(3)
C4 C5 C6 N5 163.5(2)
N2 N3 C7 N5 0.0(3)
N2 N3 C7 C8 -179.08(19)
C6 N5 C7 N3 -0.2(2)
C13 N5 C7 N3 -179.2(2)
C6 N5 C7 C8 178.8(2)
C13 N5 C7 C8 -0.2(4)
C12 N4 C8 C9 0.3(3)
C12 N4 C8 C7 -179.3(2)
N3 C7 C8 N4 -170.7(2)
N5 C7 C8 N4 10.4(4)
N3 C7 C8 C9 9.7(3)
N5 C7 C8 C9 -169.2(2)
N4 C8 C9 C10 -0.2(4)
C7 C8 C9 C10 179.4(2)
C8 C9 C10 C11 -0.2(4)
C9 C10 C11 C12 0.5(4)
C8 N4 C12 C11 -0.1(4)
C10 C11 C12 N4 -0.3(4)
C6 N5 C13 C14 97.7(3)
C7 N5 C13 C14 -83.4(3)
N5 C13 C14 C15 166.9(2)
C13 C14 C15 C16 172.3(2)
C14 C15 C16 C17 174.1(2)
C15 C16 C17 C18 173.5(2)
C16 C17 C18 C19 175.4(2)
C17 C18 C19 C20 176.8(2)
C18 C19 C20 C21 177.4(2)
C19 C20 C21 C22 178.8(2)
C20 C21 C22 C23 179.6(2)
C21 C22 C23 C24 -179.7(2)
C22 C23 C24 C25 -179.2(2)
C23 C24 C25 C26 -179.0(2)
C24 C25 C26 C27 -179.4(3)
C25 C26 C27 C28 -178.1(3)
